data_4109831
loop_
_publ_author_name
'Holger Braunschweig'
'Krzysztof Radacki'
'Daniela Rais'
'Achim Schneider'
'Fabian Seeler'

_publ_contact_author_address
; Institut fuer Anorganische Chemie
Universitaet Wuerzburg
Am Hubland
97074 Wuerzburg, Germany
;
_publ_contact_author_email H.Braunschweig@mail.uni-wuerzburg.de
_publ_contact_author_fax +49-931-8884623
_publ_contact_author_name 'Prof. Dr. Holger Braunschweig'
_publ_contact_author_phone +49-931-8885260
_publ_section_title
;
 Reactivity of a Platinum Iminoboryl Complex toward Lewis and Br\/onsted
 Acids
;
_journal_name_full 'Journal of the American Chemical Society'
_journal_page_first 10350
_journal_page_last 10351
_journal_paper_doi 10.1021/ja0742636
_journal_volume 129
_journal_year 2007
_chemical_formula_moiety 'C39 H75 Al B Br Cl3 N P2 Pt Si'
_chemical_formula_sum 'C39 H75 Al B Br Cl3 N P2 Pt Si'
_chemical_formula_weight 1067.17
_chemical_name_common
;
?
;
_chemical_name_systematic
; 
?
;
_space_group_IT_number 61
_symmetry_cell_setting orthorhombic
_symmetry_space_group_name_Hall '-P 2ac 2ab'
_symmetry_space_group_name_H-M 'P b c a'
_atom_sites_solution_hydrogens geom
_atom_sites_solution_primary direct
_atom_sites_solution_secondary difmap
_audit_creation_method SHELXL-97
_cell_angle_alpha 90.00
_cell_angle_beta 90.00
_cell_angle_gamma 90.00
_cell_formula_units_Z 8
_cell_length_a 20.2511(5)
_cell_length_b 16.4190(4)
_cell_length_c 28.0348(7)
_cell_measurement_reflns_used 9789
_cell_measurement_temperature 98(2)
_cell_measurement_theta_max 26.05
_cell_measurement_theta_min 2.47
_cell_volume 9321.6(4)
_computing_cell_refinement 'Saint+ ver. 7.12A (Bruker AXS)'
_computing_data_collection 'APEX2 ver. 1.0-27 (Bruker AXS)'
_computing_data_reduction 'Saint+ ver. 7.12A (Bruker AXS)'
_computing_molecular_graphics 'XP ver. 5.1 (Bruker AXS, 1998)'
_computing_publication_material 'SHELXL-97 (Sheldrick, 1997)'
_computing_structure_refinement 'SHELXL-97 (Sheldrick, 1997)'
_computing_structure_solution 'SHELXS-97 (Sheldrick, 1990)'
_diffrn_ambient_temperature 98(2)
_diffrn_measured_fraction_theta_full 0.998
_diffrn_measured_fraction_theta_max 0.998
_diffrn_measurement_device_type 'CCD area detector'
_diffrn_measurement_method 'phi and omega scans'
_diffrn_radiation_monochromator 'multi-layer mirror'
_diffrn_radiation_source 'rotating anode'
_diffrn_radiation_type MoK\a
_diffrn_radiation_wavelength 0.71073
_diffrn_reflns_av_R_equivalents 0.0577
_diffrn_reflns_av_sigmaI/netI 0.0132
_diffrn_reflns_limit_h_max 25
_diffrn_reflns_limit_h_min -25
_diffrn_reflns_limit_k_max 20
_diffrn_reflns_limit_k_min -20
_diffrn_reflns_limit_l_max 34
_diffrn_reflns_limit_l_min -34
_diffrn_reflns_number 431003
_diffrn_reflns_theta_full 26.08
_diffrn_reflns_theta_max 26.08
_diffrn_reflns_theta_min 1.45
_exptl_absorpt_coefficient_mu 4.181
_exptl_absorpt_correction_T_max 0.66
_exptl_absorpt_correction_T_min 0.32
_exptl_absorpt_correction_type multi-scan
_exptl_absorpt_process_details 'Sadabs 2004/1 (Brucker Nonius 2004)'
_exptl_crystal_colour colourless
_exptl_crystal_density_diffrn 1.521
_exptl_crystal_description block
_exptl_crystal_F_000 4336
_exptl_crystal_size_max 0.32
_exptl_crystal_size_mid 0.11
_exptl_crystal_size_min 0.10
_refine_diff_density_max 0.675
_refine_diff_density_min -0.452
_refine_diff_density_rms 0.071
_refine_ls_extinction_method none
_refine_ls_goodness_of_fit_ref 1.125
_refine_ls_hydrogen_treatment constr
_refine_ls_matrix_type full
_refine_ls_number_parameters 482
_refine_ls_number_reflns 9223
_refine_ls_number_restraints 133
_refine_ls_restrained_S_all 1.130
_refine_ls_R_factor_all 0.0215
_refine_ls_R_factor_gt 0.0163
_refine_ls_shift/su_max 0.005
_refine_ls_shift/su_mean 0.000
_refine_ls_structure_factor_coef Fsqd
_refine_ls_weighting_details 'calc w=1/[\s^2^(Fo^2^)+(0.0142P)^2^+14.2063P] where P=(Fo^2^+2Fc^2^)/3'
_refine_ls_weighting_scheme calc
_refine_ls_wR_factor_gt 0.0391
_refine_ls_wR_factor_ref 0.0429
_reflns_number_gt 8385
_reflns_number_total 9223
_reflns_threshold_expression >2sigma(I)
_cod_data_source_file ja0742636si20070723_021352.cif
_cod_data_source_block fs096
_cod_original_sg_symbol_Hall '-P 2ac 2ab '
_cod_database_code 4109831

loop_
_symmetry_equiv_pos_as_xyz
'x, y, z'
'-x+1/2, -y, z+1/2'
'-x, y+1/2, -z+1/2'
'x+1/2, -y+1/2, -z'
'-x, -y, -z'
'x-1/2, y, -z-1/2'
'x, -y-1/2, z-1/2'
'-x-1/2, y-1/2, z'

loop_
_atom_site_label
_atom_site_type_symbol
_atom_site_fract_x
_atom_site_fract_y
_atom_site_fract_z
_atom_site_U_iso_or_equiv
_atom_site_adp_type
_atom_site_occupancy
_atom_site_symmetry_multiplicity
_atom_site_calc_flag
_atom_site_refinement_flags
_atom_site_disorder_assembly
_atom_site_disorder_group
Pt1 Pt 0.088590(4) 0.708465(5) 0.353936(3) 0.00847(3) Uani 1 1 d . A .
Br1 Br 0.005699(10) 0.742355(13) 0.289498(7) 0.01440(5) Uani 1 1 d . . .
P1 P 0.00492(3) 0.74202(3) 0.409150(19) 0.01078(11) Uani 1 1 d D . .
Si1 Si 0.23326(3) 0.81665(4) 0.44078(2) 0.01246(12) Uani 1 1 d . . .
Al1 Al 0.23957(3) 0.62655(4) 0.46829(2) 0.01239(13) Uani 1 1 d . . .
B1 B 0.15559(12) 0.70364(14) 0.40148(9) 0.0117(5) Uani 1 1 d . . .
N1 N 0.20428(9) 0.71329(11) 0.43284(6) 0.0119(4) Uani 1 1 d . A .
Cl1 Cl 0.24725(3) 0.66141(3) 0.541410(18) 0.01867(11) Uani 1 1 d . . .
C1 C 0.21285(11) 0.87947(12) 0.38567(8) 0.0121(4) Uani 1 1 d . . .
H1A H 0.2356 0.8564 0.3579 0.018 Uiso 1 1 calc R . .
H1B H 0.2274 0.9358 0.3905 0.018 Uiso 1 1 calc R . .
H1C H 0.1651 0.8785 0.3802 0.018 Uiso 1 1 calc R . .
P2 P 0.16077(3) 0.65068(3) 0.296963(19) 0.01036(11) Uani 1 1 d . . .
Cl2 Cl 0.17477(3) 0.52535(3) 0.45869(2) 0.02090(12) Uani 1 1 d . . .
C2 C 0.18891(11) 0.86175(12) 0.49441(8) 0.0134(4) Uani 1 1 d . . .
H2A H 0.1992 0.8296 0.5229 0.020 Uiso 1 1 calc R . .
H2B H 0.1411 0.8609 0.4888 0.020 Uiso 1 1 calc R . .
H2C H 0.2035 0.9181 0.4992 0.020 Uiso 1 1 calc R . .
Cl3 Cl 0.33585(3) 0.59034(3) 0.44454(2) 0.02057(12) Uani 1 1 d . . .
C3 C 0.32524(11) 0.80866(12) 0.44913(8) 0.0117(4) Uani 1 1 d . . .
H3A H 0.3452 0.7850 0.4204 0.018 Uiso 1 1 calc R . .
H3B H 0.3348 0.7738 0.4766 0.018 Uiso 1 1 calc R . .
H3C H 0.3437 0.8630 0.4546 0.018 Uiso 1 1 calc R . .
C11 C 0.15551(11) 0.70855(13) 0.24099(8) 0.0140(5) Uani 1 1 d . A .
H11A H 0.1076 0.7069 0.2326 0.017 Uiso 1 1 calc R . .
C12 C 0.17030(12) 0.80020(13) 0.24770(8) 0.0170(5) Uani 1 1 d . . .
H12A H 0.1463 0.8209 0.2760 0.020 Uiso 1 1 calc R A .
H12B H 0.2182 0.8082 0.2531 0.020 Uiso 1 1 calc R . .
C13 C 0.14877(13) 0.84753(15) 0.20332(9) 0.0233(5) Uani 1 1 d . A .
H13A H 0.1001 0.8446 0.2002 0.028 Uiso 1 1 calc R . .
H13B H 0.1612 0.9055 0.2070 0.028 Uiso 1 1 calc R . .
C14 C 0.18061(14) 0.81356(17) 0.15843(9) 0.0271(6) Uani 1 1 d . . .
H14A H 0.2289 0.8223 0.1599 0.032 Uiso 1 1 calc R A .
H14B H 0.1634 0.8431 0.1303 0.032 Uiso 1 1 calc R . .
C15 C 0.16651(13) 0.72288(17) 0.15286(8) 0.0242(6) Uani 1 1 d . A .
H15A H 0.1893 0.7022 0.1240 0.029 Uiso 1 1 calc R . .
H15B H 0.1185 0.7145 0.1485 0.029 Uiso 1 1 calc R . .
C16 C 0.19010(12) 0.67467(15) 0.19681(8) 0.0194(5) Uani 1 1 d . . .
H16A H 0.1793 0.6162 0.1929 0.023 Uiso 1 1 calc R A .
H16B H 0.2385 0.6800 0.2003 0.023 Uiso 1 1 calc R . .
C21 C 0.24905(11) 0.62944(13) 0.31237(7) 0.0116(4) Uani 1 1 d . A .
H21A H 0.2497 0.6133 0.3468 0.014 Uiso 1 1 calc R . .
C22 C 0.29313(11) 0.70543(13) 0.30805(8) 0.0157(5) Uani 1 1 d . . .
H22A H 0.2939 0.7237 0.2744 0.019 Uiso 1 1 calc R A .
H22B H 0.2742 0.7499 0.3275 0.019 Uiso 1 1 calc R . .
C23 C 0.36385(11) 0.68845(14) 0.32462(9) 0.0182(5) Uani 1 1 d . A .
H23A H 0.3910 0.7380 0.3202 0.022 Uiso 1 1 calc R . .
H23B H 0.3636 0.6751 0.3591 0.022 Uiso 1 1 calc R . .
C24 C 0.39465(11) 0.61831(15) 0.29698(9) 0.0201(5) Uani 1 1 d . . .
H24A H 0.4393 0.6068 0.3096 0.024 Uiso 1 1 calc R A .
H24B H 0.3990 0.6335 0.2630 0.024 Uiso 1 1 calc R . .
C25 C 0.35171(11) 0.54261(14) 0.30143(9) 0.0186(5) Uani 1 1 d . A .
H25A H 0.3508 0.5248 0.3352 0.022 Uiso 1 1 calc R . .
H25B H 0.3713 0.4981 0.2823 0.022 Uiso 1 1 calc R . .
C26 C 0.28098(11) 0.55827(14) 0.28442(8) 0.0160(5) Uani 1 1 d . . .
H26A H 0.2543 0.5084 0.2889 0.019 Uiso 1 1 calc R A .
H26B H 0.2814 0.5714 0.2500 0.019 Uiso 1 1 calc R . .
C31 C 0.12896(11) 0.54747(13) 0.28441(8) 0.0132(4) Uani 1 1 d . A .
H31A H 0.1605 0.5213 0.2617 0.016 Uiso 1 1 calc R . .
C32 C 0.13111(11) 0.49769(13) 0.33096(8) 0.0139(4) Uani 1 1 d . . .
H32A H 0.1764 0.4992 0.3443 0.017 Uiso 1 1 calc R A .
H32B H 0.1009 0.5224 0.3546 0.017 Uiso 1 1 calc R . .
C33 C 0.11100(12) 0.40940(13) 0.32226(8) 0.0169(5) Uani 1 1 d . A .
H33A H 0.1437 0.3830 0.3011 0.020 Uiso 1 1 calc R . .
H33B H 0.1106 0.3795 0.3529 0.020 Uiso 1 1 calc R . .
C34 C 0.04277(12) 0.40494(14) 0.29945(8) 0.0187(5) Uani 1 1 d . . .
H34A H 0.0317 0.3474 0.2926 0.022 Uiso 1 1 calc R A .
H34B H 0.0094 0.4265 0.3220 0.022 Uiso 1 1 calc R . .
C35 C 0.04058(12) 0.45391(14) 0.25343(9) 0.0192(5) Uani 1 1 d . A .
H35A H -0.0046 0.4517 0.2400 0.023 Uiso 1 1 calc R . .
H35B H 0.0711 0.4292 0.2299 0.023 Uiso 1 1 calc R . .
C36 C 0.06003(11) 0.54295(13) 0.26159(8) 0.0159(5) Uani 1 1 d . . .
H36A H 0.0273 0.5694 0.2828 0.019 Uiso 1 1 calc R A .
H36B H 0.0602 0.5724 0.2308 0.019 Uiso 1 1 calc R . .
C41 C 0.02850(11) 0.72933(14) 0.47292(8) 0.0165(5) Uani 1 1 d . A .
H41A H 0.0749 0.7497 0.4756 0.020 Uiso 1 1 calc R . .
C42 C -0.01160(13) 0.77703(16) 0.50991(8) 0.0235(5) Uani 1 1 d . . .
H42A H -0.0096 0.8359 0.5023 0.028 Uiso 1 1 calc R A .
H42B H -0.0584 0.7598 0.5084 0.028 Uiso 1 1 calc R . .
C43 C 0.01468(15) 0.76315(18) 0.56046(9) 0.0329(7) Uani 1 1 d . A .
H43A H 0.0596 0.7866 0.5631 0.039 Uiso 1 1 calc R . .
H43B H -0.0141 0.7918 0.5835 0.039 Uiso 1 1 calc R . .
C44 C 0.01730(13) 0.67336(18) 0.57313(9) 0.0295(6) Uani 1 1 d . . .
H44A H -0.0281 0.6510 0.5740 0.035 Uiso 1 1 calc R A .
H44B H 0.0370 0.6667 0.6052 0.035 Uiso 1 1 calc R . .
C45 C 0.05808(13) 0.62667(19) 0.53672(9) 0.0290(6) Uani 1 1 d . A .
H45A H 0.0575 0.5679 0.5447 0.035 Uiso 1 1 calc R . .
H45B H 0.1044 0.6457 0.5380 0.035 Uiso 1 1 calc R . .
C46 C 0.03084(12) 0.63894(15) 0.48641(8) 0.0203(5) Uani 1 1 d . . .
H46A H -0.0142 0.6158 0.4845 0.024 Uiso 1 1 calc R A .
H46B H 0.0590 0.6094 0.4633 0.024 Uiso 1 1 calc R . .
C51 C -0.06519(11) 0.67485(13) 0.39406(8) 0.0128(4) Uani 1 1 d . A .
H51A H -0.0827 0.6970 0.3633 0.015 Uiso 1 1 calc R . .
C52 C -0.12470(11) 0.67558(14) 0.42799(8) 0.0152(5) Uani 1 1 d . . .
H52A H -0.1133 0.6472 0.4580 0.018 Uiso 1 1 calc R A .
H52B H -0.1369 0.7324 0.4358 0.018 Uiso 1 1 calc R . .
C53 C -0.18263(11) 0.63289(15) 0.40389(9) 0.0213(5) Uani 1 1 d . A .
H53A H -0.1951 0.6633 0.3748 0.026 Uiso 1 1 calc R . .
H53B H -0.2211 0.6330 0.4257 0.026 Uiso 1 1 calc R . .
C54 C -0.16576(12) 0.54510(16) 0.39044(10) 0.0245(5) Uani 1 1 d . . .
H54A H -0.1583 0.5129 0.4198 0.029 Uiso 1 1 calc R A .
H54B H -0.2033 0.5206 0.3730 0.029 Uiso 1 1 calc R . .
C55 C -0.10408(13) 0.54205(16) 0.35924(9) 0.0234(5) Uani 1 1 d . A .
H55A H -0.1138 0.5674 0.3280 0.028 Uiso 1 1 calc R . .
H55B H -0.0918 0.4845 0.3535 0.028 Uiso 1 1 calc R . .
C56 C -0.04610(11) 0.58635(14) 0.38251(9) 0.0173(5) Uani 1 1 d . . .
H56A H -0.0077 0.5859 0.3607 0.021 Uiso 1 1 calc R A .
H56B H -0.0333 0.5578 0.4122 0.021 Uiso 1 1 calc R . .
C61 C -0.0232(3) 0.84688(17) 0.3947(2) 0.0156(9) Uani 0.326(4) 1 d PD A 1
H61 H -0.0227 0.8500 0.3591 0.019 Uiso 0.326(4) 1 calc PR A 1
C62 C 0.0270(2) 0.9104(3) 0.4113(4) 0.0173(8) Uani 0.326(4) 1 d PD A 1
H62A H 0.0284 0.9112 0.4466 0.021 Uiso 0.326(4) 1 calc PR A 1
H62B H 0.0714 0.8952 0.3996 0.021 Uiso 0.326(4) 1 calc PR A 1
C63 C 0.0092(3) 0.9953(3) 0.3929(3) 0.032(2) Uani 0.326(4) 1 d PD A 1
H63A H 0.0125 0.9960 0.3577 0.038 Uiso 0.326(4) 1 calc PR A 1
H63B H 0.0410 1.0355 0.4057 0.038 Uiso 0.326(4) 1 calc PR A 1
C64 C -0.0608(3) 1.0191(2) 0.4078(3) 0.028(2) Uani 0.326(4) 1 d PD A 1
H64A H -0.0719 1.0729 0.3941 0.033 Uiso 0.326(4) 1 calc PR A 1
H64B H -0.0630 1.0236 0.4430 0.033 Uiso 0.326(4) 1 calc PR A 1
C65 C -0.1109(3) 0.9558(3) 0.3907(5) 0.0227(11) Uani 0.326(4) 1 d PD A 1
H65A H -0.1555 0.9710 0.4021 0.027 Uiso 0.326(4) 1 calc PR A 1
H65B H -0.1117 0.9550 0.3554 0.027 Uiso 0.326(4) 1 calc PR A 1
C66 C -0.0933(2) 0.8710(3) 0.4093(3) 0.0239(9) Uani 0.326(4) 1 d PD A 1
H66A H -0.1250 0.8307 0.3964 0.029 Uiso 0.326(4) 1 calc PR A 1
H66B H -0.0969 0.8703 0.4445 0.029 Uiso 0.326(4) 1 calc PR A 1
C61A C -0.03142(15) 0.84577(12) 0.41004(11) 0.0156(9) Uani 0.674(4) 1 d PD A 2
H61A H -0.0558 0.8501 0.4410 0.019 Uiso 0.674(4) 1 calc PR A 2
C62A C -0.08189(14) 0.86593(14) 0.37121(10) 0.0173(8) Uani 0.674(4) 1 d PD A 2
H62C H -0.1174 0.8245 0.3713 0.021 Uiso 0.674(4) 1 calc PR A 2
H62D H -0.0601 0.8645 0.3396 0.021 Uiso 0.674(4) 1 calc PR A 2
C63A C -0.11190(15) 0.95026(15) 0.37950(19) 0.0227(11) Uani 0.674(4) 1 d PD A 2
H63C H -0.1426 0.9633 0.3531 0.027 Uiso 0.674(4) 1 calc PR A 2
H63D H -0.1374 0.9500 0.4096 0.027 Uiso 0.674(4) 1 calc PR A 2
C64A C -0.05822(17) 1.01553(14) 0.38221(14) 0.0297(11) Uani 0.674(4) 1 d PD A 2
H64C H -0.0787 1.0688 0.3895 0.036 Uiso 0.674(4) 1 calc PR A 2
H64D H -0.0359 1.0200 0.3509 0.036 Uiso 0.674(4) 1 calc PR A 2
C65A C -0.00719(16) 0.99502(16) 0.42056(13) 0.0303(11) Uani 0.674(4) 1 d PD A 2
H65C H -0.0285 0.9964 0.4523 0.036 Uiso 0.674(4) 1 calc PR A 2
H65D H 0.0283 1.0365 0.4202 0.036 Uiso 0.674(4) 1 calc PR A 2
C66A C 0.02269(14) 0.91072(17) 0.4120(2) 0.0239(9) Uani 0.674(4) 1 d PD A 2
H66C H 0.0540 0.8977 0.4381 0.029 Uiso 0.674(4) 1 calc PR A 2
H66D H 0.0475 0.9108 0.3816 0.029 Uiso 0.674(4) 1 calc PR A 2

loop_
_atom_site_aniso_label
_atom_site_aniso_U_11
_atom_site_aniso_U_22
_atom_site_aniso_U_33
_atom_site_aniso_U_23
_atom_site_aniso_U_13
_atom_site_aniso_U_12
Pt1 0.00836(5) 0.00902(4) 0.00804(4) 0.00056(3) -0.00031(3) 0.00050(3)
Br1 0.01345(11) 0.01863(11) 0.01111(10) 0.00127(8) -0.00135(8) 0.00406(8)
P1 0.0097(3) 0.0117(3) 0.0110(3) -0.0014(2) 0.0006(2) 0.0011(2)
Si1 0.0123(3) 0.0111(3) 0.0140(3) -0.0002(2) -0.0026(2) -0.0004(2)
Al1 0.0127(3) 0.0115(3) 0.0130(3) 0.0013(2) -0.0015(3) 0.0015(3)
B1 0.0136(12) 0.0070(11) 0.0144(12) 0.0011(9) 0.0057(10) 0.0002(9)
N1 0.0122(9) 0.0120(9) 0.0116(9) -0.0002(7) -0.0010(7) -0.0002(7)
Cl1 0.0202(3) 0.0233(3) 0.0125(2) 0.0005(2) -0.0020(2) -0.0025(2)
C1 0.0127(11) 0.0053(9) 0.0182(11) 0.0005(8) -0.0003(9) -0.0016(8)
P2 0.0110(3) 0.0103(2) 0.0097(2) 0.0006(2) 0.0008(2) 0.0007(2)
Cl2 0.0207(3) 0.0129(2) 0.0291(3) -0.0011(2) -0.0020(2) -0.0004(2)
C2 0.0150(11) 0.0087(10) 0.0165(11) -0.0022(8) -0.0070(9) -0.0014(8)
Cl3 0.0167(3) 0.0190(3) 0.0260(3) 0.0024(2) 0.0040(2) 0.0045(2)
C3 0.0129(11) 0.0090(9) 0.0131(10) -0.0003(8) -0.0020(8) 0.0026(8)
C11 0.0159(12) 0.0154(11) 0.0108(10) 0.0027(8) 0.0013(9) 0.0027(9)
C12 0.0181(12) 0.0155(11) 0.0173(11) 0.0045(9) 0.0013(9) 0.0026(9)
C13 0.0254(14) 0.0221(12) 0.0225(13) 0.0095(10) 0.0004(10) 0.0043(10)
C14 0.0259(14) 0.0364(15) 0.0190(12) 0.0140(11) 0.0043(11) 0.0082(12)
C15 0.0222(13) 0.0402(15) 0.0104(11) 0.0024(10) 0.0025(10) 0.0097(11)
C16 0.0213(13) 0.0234(12) 0.0135(11) 0.0004(9) 0.0018(9) 0.0060(10)
C21 0.0104(10) 0.0131(10) 0.0113(10) 0.0008(8) 0.0014(8) 0.0009(8)
C22 0.0136(11) 0.0129(11) 0.0206(12) 0.0015(9) 0.0014(9) 0.0002(9)
C23 0.0131(12) 0.0153(11) 0.0261(13) 0.0019(9) -0.0003(10) -0.0028(9)
C24 0.0113(11) 0.0216(12) 0.0274(13) 0.0039(10) 0.0034(10) 0.0009(9)
C25 0.0144(12) 0.0167(11) 0.0246(12) -0.0005(9) 0.0026(10) 0.0039(9)
C26 0.0137(11) 0.0152(11) 0.0190(11) -0.0020(9) 0.0025(9) 0.0019(9)
C31 0.0133(11) 0.0126(10) 0.0136(10) -0.0004(8) 0.0002(9) -0.0004(9)
C32 0.0142(11) 0.0127(10) 0.0146(11) -0.0004(8) -0.0013(9) 0.0000(9)
C33 0.0202(12) 0.0131(11) 0.0175(11) -0.0003(9) -0.0020(9) -0.0008(9)
C34 0.0177(12) 0.0139(11) 0.0244(12) -0.0026(9) -0.0017(10) -0.0043(9)
C35 0.0168(12) 0.0190(11) 0.0219(12) -0.0033(10) -0.0057(10) -0.0018(9)
C36 0.0159(12) 0.0147(11) 0.0171(11) -0.0004(9) -0.0040(9) 0.0009(9)
C41 0.0125(11) 0.0248(12) 0.0123(11) -0.0032(9) 0.0016(9) -0.0033(9)
C42 0.0285(14) 0.0256(13) 0.0165(12) -0.0047(10) 0.0072(10) -0.0040(11)
C43 0.0371(16) 0.0455(17) 0.0162(12) -0.0075(12) 0.0072(11) -0.0126(14)
C44 0.0222(14) 0.0515(18) 0.0146(12) 0.0043(12) 0.0003(10) -0.0034(12)
C45 0.0194(13) 0.0503(17) 0.0172(12) 0.0064(12) -0.0025(10) 0.0044(12)
C46 0.0186(12) 0.0275(13) 0.0149(11) 0.0011(9) -0.0018(9) 0.0061(10)
C51 0.0106(11) 0.0148(11) 0.0129(10) -0.0005(8) 0.0012(8) -0.0024(9)
C52 0.0122(11) 0.0199(11) 0.0134(11) 0.0002(9) 0.0021(9) 0.0023(9)
C53 0.0104(11) 0.0311(14) 0.0224(12) 0.0018(10) 0.0010(9) -0.0013(10)
C54 0.0162(12) 0.0268(13) 0.0304(14) -0.0020(11) -0.0005(10) -0.0079(10)
C55 0.0224(13) 0.0213(12) 0.0264(13) -0.0077(10) 0.0009(10) -0.0062(10)
C56 0.0125(11) 0.0167(11) 0.0227(12) -0.0046(9) 0.0033(9) -0.0008(9)
C61 0.0152(15) 0.0137(12) 0.018(3) -0.0083(13) 0.0013(16) 0.0045(11)
C62 0.0204(18) 0.0164(17) 0.0151(18) -0.0005(13) -0.0028(13) 0.0043(13)
C63 0.024(5) 0.019(4) 0.052(6) -0.011(4) 0.000(4) -0.003(3)
C64 0.025(5) 0.012(4) 0.046(6) 0.008(4) 0.002(5) 0.003(3)
C65 0.0196(13) 0.0219(14) 0.027(3) 0.0035(13) -0.0050(13) 0.0062(11)
C66 0.0159(18) 0.0146(17) 0.041(3) -0.0005(15) -0.0016(16) -0.0009(14)
C61A 0.0152(15) 0.0137(12) 0.018(3) -0.0083(13) 0.0013(16) 0.0045(11)
C62A 0.0204(18) 0.0164(17) 0.0151(18) -0.0005(13) -0.0028(13) 0.0043(13)
C63A 0.0196(13) 0.0219(14) 0.027(3) 0.0035(13) -0.0050(13) 0.0062(11)
C64A 0.035(3) 0.017(2) 0.037(3) 0.0062(19) -0.004(2) 0.0036(17)
C65A 0.026(2) 0.0111(18) 0.053(3) -0.0105(19) -0.009(2) 0.0031(16)
C66A 0.0159(18) 0.0146(17) 0.041(3) -0.0005(15) -0.0016(16) -0.0009(14)

loop_
_atom_type_symbol
_atom_type_description
_atom_type_scat_dispersion_real
_atom_type_scat_dispersion_imag
_atom_type_scat_source
C C 0.0033 0.0016 'International Tables Vol C Tables 4.2.6.8 and 6.1.1.4'
H H 0.0000 0.0000 'International Tables Vol C Tables 4.2.6.8 and 6.1.1.4'
B B 0.0013 0.0007 'International Tables Vol C Tables 4.2.6.8 and 6.1.1.4'
N N 0.0061 0.0033 'International Tables Vol C Tables 4.2.6.8 and 6.1.1.4'
Al Al 0.0645 0.0514 'International Tables Vol C Tables 4.2.6.8 and 6.1.1.4'
Si Si 0.0817 0.0704 'International Tables Vol C Tables 4.2.6.8 and 6.1.1.4'
P P 0.1023 0.0942 'International Tables Vol C Tables 4.2.6.8 and 6.1.1.4'
Cl Cl 0.1484 0.1585 'International Tables Vol C Tables 4.2.6.8 and 6.1.1.4'
Br Br -0.2901 2.4595 'International Tables Vol C Tables 4.2.6.8 and 6.1.1.4'
Pt Pt -1.7033 8.3905 'International Tables Vol C Tables 4.2.6.8 and 6.1.1.4'

loop_
_geom_angle_atom_site_label_1
_geom_angle_atom_site_label_2
_geom_angle_atom_site_label_3
_geom_angle
B1 Pt1 P1 93.56(7)
B1 Pt1 P2 90.90(7)
P1 Pt1 P2 168.735(19)
B1 Pt1 Br1 169.35(7)
P1 Pt1 Br1 86.594(15)
P2 Pt1 Br1 90.921(14)
C51 P1 C61A 104.26(11)
C51 P1 C61 105.5(2)
C51 P1 C41 110.51(10)
C61A P1 C41 101.04(12)
C61 P1 C41 113.0(2)
C51 P1 Pt1 105.20(7)
C61A P1 Pt1 120.52(11)
C61 P1 Pt1 107.07(19)
C41 P1 Pt1 114.80(7)
N1 Si1 C3 105.71(9)
N1 Si1 C2 108.02(9)
C3 Si1 C2 113.35(10)
N1 Si1 C1 109.76(9)
C3 Si1 C1 110.71(10)
C2 Si1 C1 109.17(9)
N1 Al1 Cl1 109.43(6)
N1 Al1 Cl2 106.84(6)
Cl1 Al1 Cl2 112.01(4)
N1 Al1 Cl3 113.08(7)
Cl1 Al1 Cl3 107.83(4)
Cl2 Al1 Cl3 107.70(4)
N1 B1 Pt1 170.38(18)
B1 N1 Si1 115.67(15)
B1 N1 Al1 122.78(15)
Si1 N1 Al1 121.52(10)
Si1 C1 H1A 109.5
Si1 C1 H1B 109.5
H1A C1 H1B 109.5
Si1 C1 H1C 109.5
H1A C1 H1C 109.5
H1B C1 H1C 109.5
C11 P2 C31 106.95(10)
C11 P2 C21 110.40(10)
C31 P2 C21 101.90(10)
C11 P2 Pt1 109.49(7)
C31 P2 Pt1 106.34(7)
C21 P2 Pt1 120.63(7)
Si1 C2 H2A 109.5
Si1 C2 H2B 109.5
H2A C2 H2B 109.5
Si1 C2 H2C 109.5
H2A C2 H2C 109.5
H2B C2 H2C 109.5
Si1 C3 H3A 109.5
Si1 C3 H3B 109.5
H3A C3 H3B 109.5
Si1 C3 H3C 109.5
H3A C3 H3C 109.5
H3B C3 H3C 109.5
C16 C11 C12 111.36(19)
C16 C11 P2 118.53(15)
C12 C11 P2 112.84(15)
C16 C11 H11A 104.1
C12 C11 H11A 104.1
P2 C11 H11A 104.1
C13 C12 C11 109.89(19)
C13 C12 H12A 109.7
C11 C12 H12A 109.7
C13 C12 H12B 109.7
C11 C12 H12B 109.7
H12A C12 H12B 108.2
C14 C13 C12 111.5(2)
C14 C13 H13A 109.3
C12 C13 H13A 109.3
C14 C13 H13B 109.3
C12 C13 H13B 109.3
H13A C13 H13B 108.0
C13 C14 C15 111.3(2)
C13 C14 H14A 109.4
C15 C14 H14A 109.4
C13 C14 H14B 109.4
C15 C14 H14B 109.4
H14A C14 H14B 108.0
C14 C15 C16 111.2(2)
C14 C15 H15A 109.4
C16 C15 H15A 109.4
C14 C15 H15B 109.4
C16 C15 H15B 109.4
H15A C15 H15B 108.0
C11 C16 C15 108.62(19)
C11 C16 H16A 110.0
C15 C16 H16A 110.0
C11 C16 H16B 110.0
C15 C16 H16B 110.0
H16A C16 H16B 108.3
C22 C21 C26 109.27(18)
C22 C21 P2 112.63(15)
C26 C21 P2 115.01(15)
C22 C21 H21A 106.5
C26 C21 H21A 106.5
P2 C21 H21A 106.5
C23 C22 C21 111.78(18)
C23 C22 H22A 109.3
C21 C22 H22A 109.3
C23 C22 H22B 109.3
C21 C22 H22B 109.3
H22A C22 H22B 107.9
C24 C23 C22 111.51(19)
C24 C23 H23A 109.3
C22 C23 H23A 109.3
C24 C23 H23B 109.3
C22 C23 H23B 109.3
H23A C23 H23B 108.0
C23 C24 C25 110.00(19)
C23 C24 H24A 109.7
C25 C24 H24A 109.7
C23 C24 H24B 109.7
C25 C24 H24B 109.7
H24A C24 H24B 108.2
C24 C25 C26 111.82(19)
C24 C25 H25A 109.3
C26 C25 H25A 109.3
C24 C25 H25B 109.3
C26 C25 H25B 109.3
H25A C25 H25B 107.9
C25 C26 C21 111.09(18)
C25 C26 H26A 109.4
C21 C26 H26A 109.4
C25 C26 H26B 109.4
C21 C26 H26B 109.4
H26A C26 H26B 108.0
C36 C31 C32 110.65(18)
C36 C31 P2 116.13(15)
C32 C31 P2 108.40(14)
C36 C31 H31A 107.1
C32 C31 H31A 107.1
P2 C31 H31A 107.1
C33 C32 C31 111.18(18)
C33 C32 H32A 109.4
C31 C32 H32A 109.4
C33 C32 H32B 109.4
C31 C32 H32B 109.4
H32A C32 H32B 108.0
C34 C33 C32 110.78(18)
C34 C33 H33A 109.5
C32 C33 H33A 109.5
C34 C33 H33B 109.5
C32 C33 H33B 109.5
H33A C33 H33B 108.1
C35 C34 C33 110.91(19)
C35 C34 H34A 109.5
C33 C34 H34A 109.5
C35 C34 H34B 109.5
C33 C34 H34B 109.5
H34A C34 H34B 108.0
C34 C35 C36 111.75(19)
C34 C35 H35A 109.3
C36 C35 H35A 109.3
C34 C35 H35B 109.3
C36 C35 H35B 109.3
H35A C35 H35B 107.9
C35 C36 C31 109.99(18)
C35 C36 H36A 109.7
C31 C36 H36A 109.7
C35 C36 H36B 109.7
C31 C36 H36B 109.7
H36A C36 H36B 108.2
C46 C41 C42 110.15(19)
C46 C41 P1 110.69(15)
C42 C41 P1 117.17(17)
C46 C41 H41A 106.0
C42 C41 H41A 106.0
P1 C41 H41A 106.0
C43 C42 C41 111.5(2)
C43 C42 H42A 109.3
C41 C42 H42A 109.3
C43 C42 H42B 109.3
C41 C42 H42B 109.3
H42A C42 H42B 108.0
C44 C43 C42 111.9(2)
C44 C43 H43A 109.2
C42 C43 H43A 109.2
C44 C43 H43B 109.2
C42 C43 H43B 109.2
H43A C43 H43B 107.9
C43 C44 C45 110.6(2)
C43 C44 H44A 109.5
C45 C44 H44A 109.5
C43 C44 H44B 109.5
C45 C44 H44B 109.5
H44A C44 H44B 108.1
C44 C45 C46 110.9(2)
C44 C45 H45A 109.5
C46 C45 H45A 109.5
C44 C45 H45B 109.5
C46 C45 H45B 109.5
H45A C45 H45B 108.0
C45 C46 C41 111.5(2)
C45 C46 H46A 109.3
C41 C46 H46A 109.3
C45 C46 H46B 109.3
C41 C46 H46B 109.3
H46A C46 H46B 108.0
C52 C51 C56 109.57(18)
C52 C51 P1 117.18(15)
C56 C51 P1 114.78(15)
C52 C51 H51A 104.6
C56 C51 H51A 104.6
P1 C51 H51A 104.6
C53 C52 C51 109.02(18)
C53 C52 H52A 109.9
C51 C52 H52A 109.9
C53 C52 H52B 109.9
C51 C52 H52B 109.9
H52A C52 H52B 108.3
C52 C53 C54 111.8(2)
C52 C53 H53A 109.3
C54 C53 H53A 109.3
C52 C53 H53B 109.3
C54 C53 H53B 109.3
H53A C53 H53B 107.9
C55 C54 C53 110.8(2)
C55 C54 H54A 109.5
C53 C54 H54A 109.5
C55 C54 H54B 109.5
C53 C54 H54B 109.5
H54A C54 H54B 108.1
C54 C55 C56 111.6(2)
C54 C55 H55A 109.3
C56 C55 H55A 109.3
C54 C55 H55B 109.3
C56 C55 H55B 109.3
H55A C55 H55B 108.0
C55 C56 C51 110.28(19)
C55 C56 H56A 109.6
C51 C56 H56A 109.6
C55 C56 H56B 109.6
C51 C56 H56B 109.6
H56A C56 H56B 108.1
C62 C61 C66 111.1(2)
C62 C61 P1 111.2(3)
C66 C61 P1 117.8(3)
C62 C61 H61 105.2
C66 C61 H61 105.2
P1 C61 H61 105.2
C63 C62 C61 111.3(2)
C63 C62 H62A 109.4
C61 C62 H62A 109.4
C63 C62 H62B 109.4
C61 C62 H62B 109.4
H62A C62 H62B 108.0
C62 C63 C64 111.0(2)
C62 C63 H63A 109.4
C64 C63 H63A 109.4
C62 C63 H63B 109.4
C64 C63 H63B 109.4
H63A C63 H63B 108.0
C63 C64 C65 110.8(2)
C63 C64 H64A 109.5
C65 C64 H64A 109.5
C63 C64 H64B 109.5
C65 C64 H64B 109.5
H64A C64 H64B 108.1
C66 C65 C64 111.0(2)
C66 C65 H65A 109.4
C64 C65 H65A 109.4
C66 C65 H65B 109.4
C64 C65 H65B 109.4
H65A C65 H65B 108.0
C65 C66 C61 111.2(2)
C65 C66 H66A 109.4
C61 C66 H66A 109.4
C65 C66 H66B 109.4
C61 C66 H66B 109.4
H66A C66 H66B 108.0
C62A C61A C66A 110.7(2)
C62A C61A P1 117.00(17)
C66A C61A P1 110.87(19)
C62A C61A H61A 105.8
C66A C61A H61A 105.8
P1 C61A H61A 105.8
C61A C62A C63A 110.68(19)
C61A C62A H62C 109.5
C63A C62A H62C 109.5
C61A C62A H62D 109.5
C63A C62A H62D 109.5
H62C C62A H62D 108.1
C64A C63A C62A 111.08(19)
C64A C63A H63C 109.4
C62A C63A H63C 109.4
C64A C63A H63D 109.4
C62A C63A H63D 109.4
H63C C63A H63D 108.0
C63A C64A C65A 111.2(2)
C63A C64A H64C 109.4
C65A C64A H64C 109.4
C63A C64A H64D 109.4
C65A C64A H64D 109.4
H64C C64A H64D 108.0
C64A C65A C66A 110.9(2)
C64A C65A H65C 109.5
C66A C65A H65C 109.5
C64A C65A H65D 109.5
C66A C65A H65D 109.5
H65C C65A H65D 108.0
C65A C66A C61A 110.7(2)
C65A C66A H66C 109.5
C61A C66A H66C 109.5
C65A C66A H66D 109.5
C61A C66A H66D 109.5
H66C C66A H66D 108.1

loop_
_geom_bond_atom_site_label_1
_geom_bond_atom_site_label_2
_geom_bond_distance
Pt1 B1 1.904(3)
Pt1 P1 2.3602(5)
Pt1 P2 2.3639(5)
Pt1 Br1 2.5280(2)
P1 C51 1.847(2)
P1 C61A 1.8558(19)
P1 C61 1.858(2)
P1 C41 1.862(2)
Si1 N1 1.8095(18)
Si1 C3 1.882(2)
Si1 C2 1.901(2)
Si1 C1 1.903(2)
Al1 N1 1.8777(19)
Al1 Cl1 2.1341(8)
Al1 Cl2 2.1342(9)
Al1 Cl3 2.1444(9)
B1 N1 1.330(3)
C1 H1A 0.9800
C1 H1B 0.9800
C1 H1C 0.9800
P2 C11 1.838(2)
P2 C31 1.847(2)
P2 C21 1.872(2)
C2 H2A 0.9800
C2 H2B 0.9800
C2 H2C 0.9800
C3 H3A 0.9800
C3 H3B 0.9800
C3 H3C 0.9800
C11 C16 1.528(3)
C11 C12 1.546(3)
C11 H11A 1.0000
C12 C13 1.530(3)
C12 H12A 0.9900
C12 H12B 0.9900
C13 C14 1.520(4)
C13 H13A 0.9900
C13 H13B 0.9900
C14 C15 1.524(4)
C14 H14A 0.9900
C14 H14B 0.9900
C15 C16 1.540(3)
C15 H15A 0.9900
C15 H15B 0.9900
C16 H16A 0.9900
C16 H16B 0.9900
C21 C22 1.539(3)
C21 C26 1.548(3)
C21 H21A 1.0000
C22 C23 1.531(3)
C22 H22A 0.9900
C22 H22B 0.9900
C23 C24 1.522(3)
C23 H23A 0.9900
C23 H23B 0.9900
C24 C25 1.522(3)
C24 H24A 0.9900
C24 H24B 0.9900
C25 C26 1.531(3)
C25 H25A 0.9900
C25 H25B 0.9900
C26 H26A 0.9900
C26 H26B 0.9900
C31 C36 1.537(3)
C31 C32 1.540(3)
C31 H31A 1.0000
C32 C33 1.525(3)
C32 H32A 0.9900
C32 H32B 0.9900
C33 C34 1.524(3)
C33 H33A 0.9900
C33 H33B 0.9900
C34 C35 1.521(3)
C34 H34A 0.9900
C34 H34B 0.9900
C35 C36 1.531(3)
C35 H35A 0.9900
C35 H35B 0.9900
C36 H36A 0.9900
C36 H36B 0.9900
C41 C46 1.532(3)
C41 C42 1.533(3)
C41 H41A 1.0000
C42 C43 1.531(4)
C42 H42A 0.9900
C42 H42B 0.9900
C43 C44 1.517(4)
C43 H43A 0.9900
C43 H43B 0.9900
C44 C45 1.520(4)
C44 H44A 0.9900
C44 H44B 0.9900
C45 C46 1.528(3)
C45 H45A 0.9900
C45 H45B 0.9900
C46 H46A 0.9900
C46 H46B 0.9900
C51 C52 1.535(3)
C51 C56 1.538(3)
C51 H51A 1.0000
C52 C53 1.525(3)
C52 H52A 0.9900
C52 H52B 0.9900
C53 C54 1.529(3)
C53 H53A 0.9900
C53 H53B 0.9900
C54 C55 1.526(3)
C54 H54A 0.9900
C54 H54B 0.9900
C55 C56 1.528(3)
C55 H55A 0.9900
C55 H55B 0.9900
C56 H56A 0.9900
C56 H56B 0.9900
C61 C62 1.5288(18)
C61 C66 1.5289(18)
C61 H61 1.0000
C62 C63 1.5286(17)
C62 H62A 0.9900
C62 H62B 0.9900
C63 C64 1.5291(17)
C63 H63A 0.9900
C63 H63B 0.9900
C64 C65 1.5292(17)
C64 H64A 0.9900
C64 H64B 0.9900
C65 C66 1.5287(18)
C65 H65A 0.9900
C65 H65B 0.9900
C66 H66A 0.9900
C66 H66B 0.9900
C61A C62A 1.5296(17)
C61A C66A 1.5301(17)
C61A H61A 1.0000
C62A C63A 1.5297(17)
C62A H62C 0.9900
C62A H62D 0.9900
C63A C64A 1.5284(17)
C63A H63C 0.9900
C63A H63D 0.9900
C64A C65A 1.5288(17)
C64A H64C 0.9900
C64A H64D 0.9900
C65A C66A 1.5294(17)
C65A H65C 0.9900
C65A H65D 0.9900
C66A H66C 0.9900
C66A H66D 0.9900

loop_
_geom_torsion_atom_site_label_1
_geom_torsion_atom_site_label_2
_geom_torsion_atom_site_label_3
_geom_torsion_atom_site_label_4
_geom_torsion
B1 Pt1 P1 C51 -133.85(10)
P2 Pt1 P1 C51 -20.68(13)
Br1 Pt1 P1 C51 56.82(7)
B1 Pt1 P1 C61A 108.99(12)
P2 Pt1 P1 C61A -137.84(13)
Br1 Pt1 P1 C61A -60.34(10)
B1 Pt1 P1 C61 114.2(2)
P2 Pt1 P1 C61 -132.6(2)
Br1 Pt1 P1 C61 -55.1(2)
B1 Pt1 P1 C41 -12.15(11)
P2 Pt1 P1 C41 101.02(13)
Br1 Pt1 P1 C41 178.52(8)
C3 Si1 N1 B1 -142.69(17)
C2 Si1 N1 B1 95.68(18)
C1 Si1 N1 B1 -23.25(19)
C3 Si1 N1 Al1 39.08(14)
C2 Si1 N1 Al1 -82.55(13)
C1 Si1 N1 Al1 158.52(11)
Cl1 Al1 N1 B1 -132.98(17)
Cl2 Al1 N1 B1 -11.52(19)
Cl3 Al1 N1 B1 106.80(18)
Cl1 Al1 N1 Si1 45.12(13)
Cl2 Al1 N1 Si1 166.58(9)
Cl3 Al1 N1 Si1 -75.10(12)
B1 Pt1 P2 C11 -134.06(10)
P1 Pt1 P2 C11 112.53(12)
Br1 Pt1 P2 C11 35.45(8)
B1 Pt1 P2 C31 110.72(10)
P1 Pt1 P2 C31 -2.69(13)
Br1 Pt1 P2 C31 -79.77(7)
B1 Pt1 P2 C21 -4.32(10)
P1 Pt1 P2 C21 -117.73(12)
Br1 Pt1 P2 C21 165.19(8)
C31 P2 C11 C16 -56.2(2)
C21 P2 C11 C16 53.9(2)
Pt1 P2 C11 C16 -171.00(16)
C31 P2 C11 C12 171.07(16)
C21 P2 C11 C12 -78.85(17)
Pt1 P2 C11 C12 56.24(17)
C16 C11 C12 C13 57.7(3)
P2 C11 C12 C13 -166.11(16)
C11 C12 C13 C14 -55.1(3)
C12 C13 C14 C15 55.4(3)
C13 C14 C15 C16 -56.9(3)
C12 C11 C16 C15 -58.7(3)
P2 C11 C16 C15 167.95(17)
C14 C15 C16 C11 58.0(3)
C11 P2 C21 C22 47.28(18)
C31 P2 C21 C22 160.63(15)
Pt1 P2 C21 C22 -82.06(16)
C11 P2 C21 C26 -78.79(17)
C31 P2 C21 C26 34.55(17)
Pt1 P2 C21 C26 151.87(13)
C26 C21 C22 C23 -55.5(2)
P2 C21 C22 C23 175.42(15)
C21 C22 C23 C24 56.9(3)
C22 C23 C24 C25 -56.2(3)
C23 C24 C25 C26 56.7(3)
C24 C25 C26 C21 -57.1(3)
C22 C21 C26 C25 55.4(2)
P2 C21 C26 C25 -176.85(15)
C11 P2 C31 C36 -53.45(19)
C21 P2 C31 C36 -169.34(16)
Pt1 P2 C31 C36 63.48(17)
C11 P2 C31 C32 -178.70(15)
C21 P2 C31 C32 65.41(16)
Pt1 P2 C31 C32 -61.77(15)
C36 C31 C32 C33 56.4(2)
P2 C31 C32 C33 -175.14(15)
C31 C32 C33 C34 -56.3(2)
C32 C33 C34 C35 56.2(3)
C33 C34 C35 C36 -56.9(3)
C34 C35 C36 C31 56.6(3)
C32 C31 C36 C35 -55.9(2)
P2 C31 C36 C35 -179.97(16)
C51 P1 C41 C46 44.80(19)
C61A P1 C41 C46 154.73(18)
C61 P1 C41 C46 162.8(2)
Pt1 P1 C41 C46 -73.97(17)
C51 P1 C41 C42 -82.62(19)
C61A P1 C41 C42 27.3(2)
C61 P1 C41 C42 35.4(3)
Pt1 P1 C41 C42 158.62(15)
C46 C41 C42 C43 54.3(3)
P1 C41 C42 C43 -178.00(18)
C41 C42 C43 C44 -55.1(3)
C42 C43 C44 C45 55.7(3)
C43 C44 C45 C46 -56.5(3)
C44 C45 C46 C41 57.2(3)
C42 C41 C46 C45 -55.7(3)
P1 C41 C46 C45 173.14(16)
C61A P1 C51 C52 -59.4(2)
C61 P1 C51 C52 -74.1(3)
C41 P1 C51 C52 48.45(19)
Pt1 P1 C51 C52 172.90(15)
C61A P1 C51 C56 169.95(18)
C61 P1 C51 C56 155.3(3)
C41 P1 C51 C56 -82.23(18)
Pt1 P1 C51 C56 42.22(17)
C56 C51 C52 C53 -60.1(2)
P1 C51 C52 C53 166.80(16)
C51 C52 C53 C54 58.7(3)
C52 C53 C54 C55 -55.4(3)
C53 C54 C55 C56 53.8(3)
C54 C55 C56 C51 -56.2(3)
C52 C51 C56 C55 59.3(2)
P1 C51 C56 C55 -166.41(16)
C51 P1 C61 C62 172.9(5)
C41 P1 C61 C62 52.0(5)
Pt1 P1 C61 C62 -75.4(5)
C51 P1 C61 C66 43.1(4)
C61A P1 C61 C66 -43.7(8)
C41 P1 C61 C66 -77.8(4)
Pt1 P1 C61 C66 154.8(3)
C66 C61 C62 C63 -55.4(6)
P1 C61 C62 C63 171.4(5)
C61 C62 C63 C64 55.8(6)
C62 C63 C64 C65 -56.3(5)
C63 C64 C65 C66 56.4(6)
C64 C65 C66 C61 -56.1(6)
C62 C61 C66 C65 55.5(6)
P1 C61 C66 C65 -174.6(5)
C51 P1 C61A C62A -40.2(2)
C61 P1 C61A C62A 56.8(10)
C41 P1 C61A C62A -154.9(2)
Pt1 P1 C61A C62A 77.4(2)
C51 P1 C61A C66A -168.5(3)
C61 P1 C61A C66A -71.5(11)
C41 P1 C61A C66A 76.8(3)
Pt1 P1 C61A C66A -50.8(3)
C66A C61A C62A C63A -57.0(5)
P1 C61A C62A C63A 174.7(3)
C61A C62A C63A C64A 56.2(5)
C62A C63A C64A C65A -55.6(5)
C63A C64A C65A C66A 55.8(5)
C64A C65A C66A C61A -56.5(5)
C62A C61A C66A C65A 57.2(5)
P1 C61A C66A C65A -171.2(3)
